data_4086510
loop_
_publ_author_name
'Kim, Jee Eon'
'Zabula, Alexander V.'
'Carroll, Patrick J.'
'Schelter, Eric J.'

_publ_section_title
;
 1,2-Addition or Enolization? Variable Reactivity of a Cerium Acetylide
 Complex toward Carbonyl Compounds
;
_journal_issue 12
_journal_name_full Organometallics
_journal_page_first 2086
_journal_paper_doi 10.1021/acs.organomet.6b00290
_journal_volume 35
_journal_year 2016
_chemical_formula_sum 'C50 H74 Ce N6 Na O4'
_chemical_formula_weight 986.26
_space_group_IT_number 2
_symmetry_cell_setting triclinic
_symmetry_Int_Tables_number 2
_symmetry_space_group_name_Hall '-P 1'
_symmetry_space_group_name_H-M 'P -1'
_atom_sites_solution_hydrogens geom
_atom_sites_solution_primary direct
_audit_creation_method SHELXL-97
_cell_angle_alpha 68.518(5)
_cell_angle_beta 86.500(5)
_cell_angle_gamma 78.672(5)
_cell_formula_units_Z 4
_cell_length_a 11.9222(11)
_cell_length_b 19.2992(19)
_cell_length_c 24.236(2)
_cell_measurement_reflns_used 9819
_cell_measurement_temperature 100
_cell_measurement_theta_max 24.67
_cell_measurement_theta_min 2.36
_cell_volume 5087.6(8)
_computing_data_collection 'Bruker APEX2'
_computing_data_reduction 'Bruker SAINT'
_computing_structure_refinement 'SHELXL-97 (Sheldrick, 2008)'
_computing_structure_solution 'SHELXS-97 (Sheldrick, 2008)'
_diffrn_ambient_temperature 100(1)
_diffrn_measured_fraction_theta_full 0.950
_diffrn_measured_fraction_theta_max 0.950
_diffrn_measurement_device 'CCD Area Detector'
_diffrn_measurement_device_type 'Bruker APEXII'
_diffrn_measurement_method 'phi and omega scans'
_diffrn_radiation_monochromator graphite
_diffrn_radiation_source 'sealed tube'
_diffrn_radiation_type MoK\a
_diffrn_radiation_wavelength 0.71073
_diffrn_reflns_av_R_equivalents 0.2257
_diffrn_reflns_av_sigmaI/netI 0.1791
_diffrn_reflns_limit_h_max 15
_diffrn_reflns_limit_h_min -15
_diffrn_reflns_limit_k_max 25
_diffrn_reflns_limit_k_min -25
_diffrn_reflns_limit_l_max 31
_diffrn_reflns_limit_l_min -31
_diffrn_reflns_number 196856
_diffrn_reflns_theta_full 27.77
_diffrn_reflns_theta_max 27.77
_diffrn_reflns_theta_min 1.74
_exptl_absorpt_coefficient_mu 0.950
_exptl_absorpt_correction_T_max 0.7456
_exptl_absorpt_correction_T_min 0.5250
_exptl_absorpt_correction_type multi-scan
_exptl_absorpt_process_details '(SADABS; Sheldrick, 2007)'
_exptl_crystal_density_diffrn 1.288
_exptl_crystal_density_method 'not measured'
_exptl_crystal_description rod
_exptl_crystal_F_000 2068
_exptl_crystal_size_max 0.20
_exptl_crystal_size_mid 0.05
_exptl_crystal_size_min 0.02
_refine_diff_density_max 3.624
_refine_diff_density_min -2.297
_refine_diff_density_rms 0.228
_refine_ls_extinction_method none
_refine_ls_goodness_of_fit_ref 1.055
_refine_ls_hydrogen_treatment constr
_refine_ls_matrix_type full
_refine_ls_number_parameters 1152
_refine_ls_number_reflns 22826
_refine_ls_number_restraints 6
_refine_ls_restrained_S_all 1.055
_refine_ls_R_factor_all 0.2039
_refine_ls_R_factor_gt 0.0988
_refine_ls_shift/su_max 0.006
_refine_ls_shift/su_mean 0.000
_refine_ls_structure_factor_coef Fsqd
_refine_ls_weighting_details 'calc w=1/[\s^2^(Fo^2^)+(0.1515P)^2^+26.3731P] where P=(Fo^2^+2Fc^2^)/3'
_refine_ls_weighting_scheme calc
_refine_ls_wR_factor_gt 0.2466
_refine_ls_wR_factor_ref 0.3143
_reflns_number_gt 11300
_reflns_number_total 22826
_reflns_threshold_expression >2sigma(I)
_cod_data_source_file om6b00290_si_002.cif
_cod_data_source_block UP4456(CMPD4)
_cod_depositor_comments
;
The following automatic conversions were performed:
'_atom_site_symetry_multiplicity' tag replaced with
'_atom_site_symmetry_multiplicity' tag as specified in the
replacement file
'/usr/data/users/saulius/crontab/automatic-downloads/rss-feeds/ACS/lib/lists/replacement-tags.lst'.

Automatic conversion script
Id: cif_correct_tags 4268 2015-11-12 08:31:59Z antanas 

 Adding full bibliography for 4086509--4086512.cif.
;
_cod_original_sg_symbol_H-M 'P -1       '
_cod_database_code 4086510

loop_
_symmetry_equiv_pos_as_xyz
'x, y, z'
'-x, -y, -z'

loop_
_atom_site_label
_atom_site_type_symbol
_atom_site_fract_x
_atom_site_fract_y
_atom_site_fract_z
_atom_site_U_iso_or_equiv
_atom_site_adp_type
_atom_site_occupancy
_atom_site_symmetry_multiplicity
_atom_site_calc_flag
_atom_site_refinement_flags
Ce1 Ce 0.34563(5) 0.23084(4) 0.48916(3) 0.02706(19) Uani 1 1 d .
Na1 Na 0.5615(4) 0.3091(3) 0.40536(19) 0.0346(11) Uani 1 1 d .
O1 O 0.3597(7) 0.3382(4) 0.4004(3) 0.0345(18) Uani 1 1 d .
O2 O 0.4907(6) 0.1844(4) 0.4342(3) 0.0259(16) Uani 1 1 d .
O3 O 0.4999(6) 0.2786(4) 0.5070(3) 0.0268(17) Uani 1 1 d .
O4 O 0.2082(6) 0.1773(5) 0.5492(3) 0.038(2) Uani 1 1 d .
N1 N 0.5196(9) 0.3826(6) 0.2887(4) 0.042(3) Uani 1 1 d .
N2 N 0.1990(9) 0.3599(6) 0.4950(4) 0.037(2) Uani 1 1 d .
N3 N 0.7505(8) 0.2067(6) 0.4045(4) 0.036(2) Uani 1 1 d .
N4 N 0.2538(8) 0.1823(6) 0.4120(4) 0.036(2) Uani 1 1 d .
N5 N 0.6399(8) 0.4111(5) 0.4428(4) 0.034(2) Uani 1 1 d .
N6 N 0.4766(7) 0.1202(5) 0.5807(4) 0.027(2) Uani 1 1 d .
C1 C 0.3048(11) 0.4064(7) 0.3685(5) 0.038(3) Uani 1 1 d .
C2 C 0.3160(11) 0.4335(7) 0.3052(6) 0.041(3) Uani 1 1 d .
C3 C 0.2506(12) 0.5035(7) 0.2719(6) 0.047(3) Uani 1 1 d .
H3 H 0.2568 0.5214 0.2308 0.062 Uiso 1 1 calc R
C4 C 0.1773(15) 0.5469(8) 0.2977(7) 0.064(4) Uani 1 1 d .
C5 C 0.1738(13) 0.5225(7) 0.3593(7) 0.054(4) Uani 1 1 d .
H5 H 0.1264 0.5525 0.3770 0.071 Uiso 1 1 calc R
C6 C 0.2409(11) 0.4527(7) 0.3958(6) 0.043(3) Uani 1 1 d .
C7 C 0.3984(12) 0.3891(8) 0.2757(6) 0.047(3) Uani 1 1 d .
H7a H 0.3815 0.3385 0.2879 0.063 Uiso 1 1 calc R
H7b H 0.3862 0.4128 0.2332 0.063 Uiso 1 1 calc R
C8 C 0.5859(13) 0.3362(8) 0.2571(6) 0.054(4) Uani 1 1 d .
H8a H 0.5785 0.3637 0.2151 0.081 Uiso 1 1 calc R
H8b H 0.5575 0.2900 0.2669 0.081 Uiso 1 1 calc R
H8c H 0.6650 0.3246 0.2687 0.081 Uiso 1 1 calc R
C9 C 0.5504(15) 0.4576(8) 0.2664(6) 0.065(5) Uani 1 1 d .
H9a H 0.6317 0.4524 0.2698 0.098 Uiso 1 1 calc R
H9b H 0.5125 0.4866 0.2893 0.098 Uiso 1 1 calc R
H9c H 0.5272 0.4832 0.2256 0.098 Uiso 1 1 calc R
C10 C 0.0994(17) 0.6209(9) 0.2599(8) 0.083(6) Uani 1 1 d .
H10a H 0.0870 0.6193 0.2217 0.125 Uiso 1 1 calc R
H10b H 0.1353 0.6631 0.2552 0.125 Uiso 1 1 calc R
H10c H 0.0274 0.6266 0.2793 0.125 Uiso 1 1 calc R
C11 C 0.2435(10) 0.4306(7) 0.4613(6) 0.039(3) Uani 1 1 d .
H11a H 0.1988 0.4718 0.4715 0.052 Uiso 1 1 calc R
H11b H 0.3218 0.4239 0.4739 0.052 Uiso 1 1 calc R
C12 C 0.2043(15) 0.3468(9) 0.5577(6) 0.063(4) Uani 1 1 d .
H12a H 0.2064 0.3936 0.5628 0.095 Uiso 1 1 calc R
H12b H 0.2719 0.3105 0.5750 0.095 Uiso 1 1 calc R
H12c H 0.1379 0.3277 0.5769 0.095 Uiso 1 1 calc R
C13 C 0.0783(10) 0.3708(9) 0.4776(8) 0.065(5) Uani 1 1 d .
H13a H 0.0487 0.3257 0.4995 0.097 Uiso 1 1 calc R
H13b H 0.0735 0.3808 0.4359 0.097 Uiso 1 1 calc R
H13c H 0.0343 0.4128 0.4863 0.097 Uiso 1 1 calc R
C14 C 0.5121(10) 0.1641(6) 0.3878(5) 0.028(2) Uani 1 1 d .
C15 C 0.6258(9) 0.1370(7) 0.3745(5) 0.031(3) Uani 1 1 d .
C16 C 0.6485(10) 0.1156(6) 0.3249(5) 0.032(3) Uani 1 1 d .
H16 H 0.7240 0.0987 0.3167 0.043 Uiso 1 1 calc R
C17 C 0.5632(10) 0.1185(6) 0.2877(5) 0.028(2) Uani 1 1 d .
C18 C 0.4536(10) 0.1469(7) 0.2998(5) 0.034(3) Uani 1 1 d .
H18 H 0.3948 0.1502 0.2749 0.045 Uiso 1 1 calc R
C19 C 0.4259(9) 0.1710(6) 0.3472(4) 0.027(2) Uani 1 1 d .
C20 C 0.7197(9) 0.1319(7) 0.4153(5) 0.029(2) Uani 1 1 d .
H20a H 0.6953 0.1110 0.4561 0.039 Uiso 1 1 calc R
H20b H 0.7869 0.0974 0.4100 0.039 Uiso 1 1 calc R
C21 C 0.8237(10) 0.1980(8) 0.4553(5) 0.039(3) Uani 1 1 d .
H21a H 0.8872 0.1570 0.4602 0.059 Uiso 1 1 calc R
H21b H 0.7793 0.1876 0.4908 0.059 Uiso 1 1 calc R
H21c H 0.8516 0.2441 0.4474 0.059 Uiso 1 1 calc R
C22 C 0.8191(11) 0.2268(8) 0.3508(5) 0.044(3) Uani 1 1 d U
H22a H 0.8203 0.2800 0.3366 0.067 Uiso 1 1 calc R
H22b H 0.7862 0.2150 0.3209 0.067 Uiso 1 1 calc R
H22c H 0.8958 0.1985 0.3597 0.067 Uiso 1 1 calc R
C23 C 0.5897(11) 0.0916(8) 0.2366(5) 0.042(3) Uani 1 1 d .
H23a H 0.5294 0.0676 0.2319 0.063 Uiso 1 1 calc R
H23b H 0.6606 0.0559 0.2443 0.063 Uiso 1 1 calc R
H23c H 0.5959 0.1341 0.2009 0.063 Uiso 1 1 calc R
C24 C 0.3036(9) 0.2064(7) 0.3538(5) 0.031(3) Uani 1 1 d .
H24a H 0.2988 0.2608 0.3403 0.041 Uiso 1 1 calc R
H24b H 0.2564 0.1968 0.3272 0.041 Uiso 1 1 calc R
C25 C 0.1356(11) 0.2187(9) 0.4084(7) 0.058(4) Uani 1 1 d .
H25a H 0.1306 0.2723 0.3976 0.087 Uiso 1 1 calc R
H25b H 0.1004 0.1987 0.4462 0.087 Uiso 1 1 calc R
H25c H 0.0968 0.2094 0.3790 0.087 Uiso 1 1 calc R
C26 C 0.2590(13) 0.0974(7) 0.4354(6) 0.049(4) Uani 1 1 d .
H26a H 0.2240 0.0839 0.4070 0.073 Uiso 1 1 calc R
H26b H 0.2188 0.0827 0.4722 0.073 Uiso 1 1 calc R
H26c H 0.3374 0.0718 0.4417 0.073 Uiso 1 1 calc R
C27 C 0.5834(9) 0.2655(6) 0.5453(5) 0.027(2) Uani 1 1 d .
C28 C 0.6327(9) 0.3270(6) 0.5469(5) 0.024(2) Uani 1 1 d .
C29 C 0.7129(10) 0.3128(8) 0.5902(6) 0.042(3) Uani 1 1 d .
H29 H 0.7434 0.3530 0.5915 0.056 Uiso 1 1 calc R
C30 C 0.7496(11) 0.2420(8) 0.6314(6) 0.042(3) Uani 1 1 d .
C31 C 0.7097(10) 0.1820(7) 0.6263(5) 0.035(3) Uani 1 1 d .
H31 H 0.7379 0.1330 0.6522 0.047 Uiso 1 1 calc R
C32 C 0.6269(9) 0.1931(6) 0.5827(5) 0.029(2) Uani 1 1 d .
C33 C 0.5928(9) 0.4037(6) 0.5017(5) 0.029(2) Uani 1 1 d .
H33a H 0.5099 0.4137 0.4992 0.039 Uiso 1 1 calc R
H33b H 0.6153 0.4414 0.5142 0.039 Uiso 1 1 calc R
C34 C 0.5874(14) 0.4853(7) 0.4021(6) 0.058(4) Uani 1 1 d .
H34a H 0.5071 0.4871 0.3985 0.087 Uiso 1 1 calc R
H34b H 0.6223 0.4946 0.3639 0.087 Uiso 1 1 calc R
H34c H 0.5981 0.5234 0.4169 0.087 Uiso 1 1 calc R
C35 C 0.7646(11) 0.4063(8) 0.4431(6) 0.049(4) Uani 1 1 d .
H35a H 0.7940 0.4101 0.4045 0.073 Uiso 1 1 calc R
H35b H 0.7996 0.3586 0.4719 0.073 Uiso 1 1 calc R
H35c H 0.7816 0.4470 0.4530 0.073 Uiso 1 1 calc R
C36 C 0.8350(12) 0.2280(9) 0.6816(6) 0.059(4) Uani 1 1 d .
H36a H 0.8908 0.2599 0.6666 0.089 Uiso 1 1 calc R
H36b H 0.8728 0.1759 0.6957 0.089 Uiso 1 1 calc R
H36c H 0.7945 0.2396 0.7135 0.089 Uiso 1 1 calc R
C37 C 0.5971(9) 0.1259(6) 0.5743(5) 0.031(3) Uani 1 1 d .
H37a H 0.6210 0.1272 0.5350 0.042 Uiso 1 1 calc R
H37b H 0.6410 0.0804 0.6028 0.042 Uiso 1 1 calc R
C38 C 0.4627(10) 0.0512(7) 0.5704(6) 0.037(3) Uani 1 1 d .
H38a H 0.4893 0.0543 0.5315 0.056 Uiso 1 1 calc R
H38b H 0.3833 0.0472 0.5734 0.056 Uiso 1 1 calc R
H38c H 0.5063 0.0073 0.5996 0.056 Uiso 1 1 calc R
C39 C 0.4391(10) 0.1129(7) 0.6415(5) 0.037(3) Uani 1 1 d .
H39a H 0.4844 0.0686 0.6695 0.055 Uiso 1 1 calc R
H39b H 0.3600 0.1083 0.6456 0.055 Uiso 1 1 calc R
H39c H 0.4485 0.1570 0.6490 0.055 Uiso 1 1 calc R
C40 C 0.1287(11) 0.1416(9) 0.5906(6) 0.046(3) Uani 1 1 d .
C41 C 0.1442(10) 0.1453(8) 0.6502(6) 0.042(3) Uani 1 1 d .
C42 C 0.1545(10) 0.1451(7) 0.6992(5) 0.037(3) Uani 1 1 d .
C43 C 0.1683(10) 0.1477(7) 0.7575(5) 0.037(3) Uani 1 1 d .
C44 C 0.2664(12) 0.1061(8) 0.7921(6) 0.047(3) Uani 1 1 d .
H44 H 0.3239 0.0780 0.7771 0.062 Uiso 1 1 calc R
C45 C 0.2784(11) 0.1067(8) 0.8490(6) 0.048(3) Uani 1 1 d .
H45 H 0.3439 0.0799 0.8716 0.064 Uiso 1 1 calc R
C46 C 0.1901(11) 0.1481(8) 0.8712(6) 0.047(3) Uani 1 1 d .
H46 H 0.1972 0.1483 0.9092 0.062 Uiso 1 1 calc R
C47 C 0.0940(11) 0.1881(8) 0.8385(6) 0.042(3) Uani 1 1 d .
H47 H 0.0371 0.2165 0.8537 0.056 Uiso 1 1 calc R
C48 C 0.0813(10) 0.1865(7) 0.7826(6) 0.040(3) Uani 1 1 d .
H48 H 0.0137 0.2117 0.7613 0.053 Uiso 1 1 calc R
C49 C 0.1387(14) 0.0607(9) 0.5975(7) 0.069(5) Uani 1 1 d .
H49a H 0.1244 0.0578 0.5599 0.103 Uiso 1 1 calc R
H49b H 0.0837 0.0386 0.6257 0.103 Uiso 1 1 calc R
H49c H 0.2144 0.0338 0.6112 0.103 Uiso 1 1 calc R
C50 C 0.0067(12) 0.1847(12) 0.5709(7) 0.081(6) Uani 1 1 d .
H50a H -0.0026 0.2344 0.5725 0.122 Uiso 1 1 calc R
H50b H -0.0472 0.1576 0.5968 0.122 Uiso 1 1 calc R
H50c H -0.0065 0.1889 0.5310 0.122 Uiso 1 1 calc R
Ce1' Ce 0.23350(5) 0.28295(3) 1.03376(3) 0.02433(18) Uani 1 1 d .
Na1' Na 0.0431(4) 0.1786(2) 1.12030(18) 0.0288(10) Uani 1 1 d .
O1' O 0.0794(6) 0.3084(4) 1.0941(3) 0.0261(16) Uani 1 1 d .
O2' O 0.2536(6) 0.1694(4) 1.1173(3) 0.0294(17) Uani 1 1 d .
O3' O 0.0941(6) 0.2200(5) 1.0148(4) 0.0334(19) Uani 1 1 d .
O4' O 0.3552(7) 0.3571(4) 0.9767(3) 0.0331(18) Uani 1 1 d .
N1' N -0.1608(8) 0.2601(6) 1.1275(4) 0.033(2) Uani 1 1 d .
N2' N 0.3095(7) 0.3373(5) 1.1111(4) 0.029(2) Uani 1 1 d .
N3' N 0.0998(9) 0.0954(6) 1.2372(4) 0.036(2) Uani 1 1 d .
N4' N 0.4023(8) 0.1713(5) 1.0155(4) 0.032(2) Uani 1 1 d .
N5' N -0.0081(10) 0.0647(7) 1.0924(5) 0.049(3) Uani 1 1 d .
N6' N 0.0863(8) 0.3808(6) 0.9440(4) 0.037(2) Uani 1 1 d .
C1' C 0.0502(9) 0.3326(5) 1.1386(5) 0.025(2) Uani 1 1 d .
C2' C -0.0675(9) 0.3509(6) 1.1515(5) 0.029(2) Uani 1 1 d .
C3' C -0.0986(10) 0.3819(6) 1.1958(5) 0.032(3) Uani 1 1 d .
H3' H -0.1758 0.3967 1.2022 0.043 Uiso 1 1 calc R
C4' C -0.0176(11) 0.3908(7) 1.2302(5) 0.037(3) Uani 1 1 d .
C5' C 0.0970(11) 0.3691(7) 1.2189(5) 0.036(3) Uani 1 1 d .
H5' H 0.1529 0.3750 1.2411 0.048 Uiso 1 1 calc R
C6' C 0.1303(9) 0.3387(6) 1.1755(4) 0.024(2) Uani 1 1 d .
C7' C -0.1579(9) 0.3410(7) 1.1142(5) 0.034(3) Uani 1 1 d .
H7a' H -0.2325 0.3665 1.1217 0.046 Uiso 1 1 calc R
H7b' H -0.1416 0.3647 1.0725 0.046 Uiso 1 1 calc R
C8' C -0.2382(11) 0.2577(8) 1.0828(5) 0.045(3) Uani 1 1 d .
H8a' H -0.3088 0.2924 1.0809 0.068 Uiso 1 1 calc R
H8b' H -0.2532 0.2073 1.0939 0.068 Uiso 1 1 calc R
H8c' H -0.2025 0.2719 1.0447 0.068 Uiso 1 1 calc R
C9' C -0.2109(10) 0.2281(7) 1.1868(5) 0.038(3) Uani 1 1 d .
H9a' H -0.1736 0.2404 1.2150 0.056 Uiso 1 1 calc R
H9b' H -0.2005 0.1740 1.1985 0.056 Uiso 1 1 calc R
H9c' H -0.2912 0.2491 1.1852 0.056 Uiso 1 1 calc R
C10' C -0.0513(12) 0.4257(8) 1.2775(6) 0.050(4) Uani 1 1 d .
H10a' H -0.0449 0.3862 1.3160 0.075 Uiso 1 1 calc R
H10b' H -0.1288 0.4529 1.2707 0.075 Uiso 1 1 calc R
H10c' H -0.0013 0.4599 1.2757 0.075 Uiso 1 1 calc R
C11' C 0.2558(9) 0.3068(7) 1.1712(5) 0.032(3) Uani 1 1 d .
H11a' H 0.2982 0.3164 1.1997 0.043 Uiso 1 1 calc R
H11b' H 0.2648 0.2523 1.1829 0.043 Uiso 1 1 calc R
C12' C 0.4286(10) 0.3037(8) 1.1175(5) 0.041(3) Uani 1 1 d .
H12a' H 0.4668 0.3252 1.0809 0.061 Uiso 1 1 calc R
H12b' H 0.4372 0.2500 1.1274 0.061 Uiso 1 1 calc R
H12c' H 0.4617 0.3133 1.1485 0.061 Uiso 1 1 calc R
C13' C 0.2925(11) 0.4204(7) 1.0908(5) 0.039(3) Uani 1 1 d .
H13a' H 0.3274 0.4346 1.1187 0.058 Uiso 1 1 calc R
H13b' H 0.2120 0.4412 1.0878 0.058 Uiso 1 1 calc R
H13c' H 0.3268 0.4397 1.0527 0.058 Uiso 1 1 calc R
C14' C 0.2962(9) 0.0962(6) 1.1374(5) 0.027(2) Uani 1 1 d .
C15' C 0.2891(10) 0.0508(6) 1.1981(5) 0.031(3) Uani 1 1 d .
C16' C 0.3373(10) -0.0260(7) 1.2190(5) 0.039(3) Uani 1 1 d .
H16' H 0.3337 -0.0538 1.2593 0.052 Uiso 1 1 calc R
C17' C 0.3905(10) -0.0628(7) 1.1822(6) 0.040(3) Uani 1 1 d .
C18' C 0.3969(9) -0.0188(6) 1.1223(5) 0.033(3) Uani 1 1 d .
H18' H 0.4331 -0.0418 1.0966 0.045 Uiso 1 1 calc R
C19' C 0.3512(10) 0.0581(6) 1.0997(5) 0.032(3) Uani 1 1 d .
C20' C 0.2260(10) 0.0882(7) 1.2389(5) 0.034(3) Uani 1 1 d .
H20a' H 0.2532 0.0590 1.2792 0.045 Uiso 1 1 calc R
H20b' H 0.2440 0.1384 1.2282 0.045 Uiso 1 1 calc R
C21' C 0.0474(12) 0.1424(8) 1.2712(6) 0.046(3) Uani 1 1 d .
H21a' H 0.0776 0.1202 1.3110 0.069 Uiso 1 1 calc R
H21b' H -0.0340 0.1453 1.2721 0.069 Uiso 1 1 calc R
H21c' H 0.0643 0.1924 1.2528 0.069 Uiso 1 1 calc R
C22' C 0.0697(11) 0.0198(7) 1.2658(6) 0.045(3) Uani 1 1 d .
H22a' H 0.1097 -0.0137 1.2469 0.067 Uiso 1 1 calc R
H22b' H -0.0112 0.0238 1.2621 0.067 Uiso 1 1 calc R
H22c' H 0.0910 0.0000 1.3070 0.067 Uiso 1 1 calc R
C23' C 0.4402(11) -0.1464(7) 1.2061(6) 0.047(3) Uani 1 1 d .
H23a' H 0.5086 -0.1550 1.2284 0.071 Uiso 1 1 calc R
H23b' H 0.4580 -0.1639 1.1737 0.071 Uiso 1 1 calc R
H23c' H 0.3855 -0.1733 1.2313 0.071 Uiso 1 1 calc R
C24' C 0.3539(10) 0.1015(6) 1.0338(5) 0.032(3) Uani 1 1 d .
H24a' H 0.3980 0.0681 1.0154 0.043 Uiso 1 1 calc R
H24b' H 0.2764 0.1149 1.0182 0.043 Uiso 1 1 calc R
C25' C 0.4176(13) 0.1964(8) 0.9494(5) 0.048(4) Uani 1 1 d .
H25a' H 0.4807 0.1629 0.9406 0.072 Uiso 1 1 calc R
H25b' H 0.4326 0.2471 0.9344 0.072 Uiso 1 1 calc R
H25c' H 0.3491 0.1953 0.9311 0.072 Uiso 1 1 calc R
C26' C 0.5148(10) 0.1558(7) 1.0430(6) 0.041(3) Uani 1 1 d .
H26a' H 0.5061 0.1456 1.0847 0.062 Uiso 1 1 calc R
H26b' H 0.5508 0.1991 1.0253 0.062 Uiso 1 1 calc R
H26c' H 0.5613 0.1126 1.0370 0.062 Uiso 1 1 calc R
C27' C 0.0064(9) 0.2244(7) 0.9842(5) 0.032(3) Uani 1 1 d .
C28' C -0.0305(10) 0.1549(9) 0.9893(6) 0.045(3) Uani 1 1 d .
C29' C -0.1209(11) 0.1615(9) 0.9546(6) 0.050(4) Uani 1 1 d .
H29' H -0.1442 0.1173 0.9566 0.066 Uiso 1 1 calc R
C30' C -0.1781(12) 0.2280(12) 0.9176(7) 0.060(5) Uani 1 1 d .
C31' C -0.1442(11) 0.2982(10) 0.9138(6) 0.057(4) Uani 1 1 d .
H31' H -0.1826 0.3446 0.8881 0.076 Uiso 1 1 calc R
C32' C -0.0558(10) 0.2954(8) 0.9481(5) 0.040(3) Uani 1 1 d .
C33' C 0.0281(12) 0.0835(7) 1.0300(6) 0.045(3) Uani 1 1 d .
H33a' H 0.1095 0.0839 1.0283 0.059 Uiso 1 1 calc R
H33b' H 0.0164 0.0435 1.0169 0.059 Uiso 1 1 calc R
C34' C 0.0621(14) -0.0073(9) 1.1287(7) 0.063(4) Uani 1 1 d .
H34a' H 0.0353 -0.0220 1.1688 0.095 Uiso 1 1 calc R
H34b' H 0.1404 -0.0015 1.1281 0.095 Uiso 1 1 calc R
H34c' H 0.0567 -0.0457 1.1131 0.095 Uiso 1 1 calc R
C35' C -0.1265(13) 0.0561(9) 1.0980(7) 0.064(4) Uani 1 1 d .
H35a' H -0.1733 0.1017 1.0722 0.097 Uiso 1 1 calc R
H35b' H -0.1500 0.0467 1.1382 0.097 Uiso 1 1 calc R
H35c' H -0.1347 0.0143 1.0871 0.097 Uiso 1 1 calc R
C36' C -0.2772(13) 0.2360(14) 0.8763(8) 0.098(8) Uani 1 1 d .
H36a' H -0.2524 0.2529 0.8359 0.147 Uiso 1 1 calc R
H36b' H -0.3410 0.2723 0.8810 0.147 Uiso 1 1 calc R
H36c' H -0.2998 0.1878 0.8863 0.147 Uiso 1 1 calc R
C37' C -0.0303(10) 0.3662(8) 0.9531(5) 0.043(3) Uani 1 1 d .
H37a' H -0.0794 0.4091 0.9248 0.057 Uiso 1 1 calc R
H37b' H -0.0532 0.3659 0.9923 0.057 Uiso 1 1 calc R
C38' C 0.0850(13) 0.4527(7) 0.9520(6) 0.054(4) Uani 1 1 d .
H38a' H 0.0633 0.4941 0.9153 0.081 Uiso 1 1 calc R
H38b' H 0.1598 0.4537 0.9639 0.081 Uiso 1 1 calc R
H38c' H 0.0309 0.4574 0.9821 0.081 Uiso 1 1 calc R
C39' C 0.1220(12) 0.3850(8) 0.8839(5) 0.052(4) Uani 1 1 d .
H39a' H 0.1192 0.3379 0.8796 0.078 Uiso 1 1 calc R
H39b' H 0.1987 0.3945 0.8776 0.078 Uiso 1 1 calc R
H39c' H 0.0714 0.4254 0.8553 0.078 Uiso 1 1 calc R
C40' C 0.4286(11) 0.3987(7) 0.9356(6) 0.042(3) Uani 1 1 d .
C41' C 0.4295(12) 0.3830(7) 0.8789(6) 0.046(3) Uani 1 1 d .
C42' C 0.4274(13) 0.3684(7) 0.8347(6) 0.048(4) Uani 1 1 d .
C43' C 0.4257(14) 0.3512(7) 0.7816(6) 0.052(4) Uani 1 1 d .
C44' C 0.3364(16) 0.3296(8) 0.7657(7) 0.063(4) Uani 1 1 d .
H44' H 0.2724 0.3256 0.7897 0.084 Uiso 1 1 calc R
C45' C 0.336(2) 0.3128(8) 0.7139(8) 0.081(6) Uani 1 1 d .
H45' H 0.2736 0.2995 0.7019 0.107 Uiso 1 1 calc R
C46' C 0.439(2) 0.3176(10) 0.6812(8) 0.083(6) Uani 1 1 d .
H46' H 0.4456 0.3043 0.6478 0.110 Uiso 1 1 calc R
C47' C 0.5280(18) 0.3409(9) 0.6968(8) 0.076(6) Uani 1 1 d .
H47' H 0.5915 0.3471 0.6725 0.101 Uiso 1 1 calc R
C48' C 0.5255(16) 0.3552(10) 0.7468(6) 0.076(5) Uani 1 1 d .
H48' H 0.5890 0.3676 0.7587 0.101 Uiso 1 1 calc R
C49' C 0.5502(11) 0.3787(9) 0.9584(7) 0.058(4) Uani 1 1 d .
H49a' H 0.5536 0.3952 0.9910 0.088 Uiso 1 1 calc R
H49b' H 0.5987 0.4032 0.9272 0.088 Uiso 1 1 calc R
H49c' H 0.5758 0.3247 0.9715 0.088 Uiso 1 1 calc R
C50' C 0.3877(13) 0.4852(7) 0.9189(6) 0.057(4) Uani 1 1 d .
H50a' H 0.3191 0.5015 0.8953 0.085 Uiso 1 1 calc R
H50b' H 0.4461 0.5114 0.8967 0.085 Uiso 1 1 calc R
H50c' H 0.3727 0.4965 0.9544 0.085 Uiso 1 1 calc R

loop_
_atom_site_aniso_label
_atom_site_aniso_U_11
_atom_site_aniso_U_22
_atom_site_aniso_U_33
_atom_site_aniso_U_23
_atom_site_aniso_U_13
_atom_site_aniso_U_12
Ce1 0.0223(3) 0.0340(4) 0.0229(4) -0.0067(3) 0.0085(3) -0.0103(3)
Na1 0.036(3) 0.047(3) 0.023(2) -0.007(2) 0.0119(19) -0.025(2)
O1 0.041(5) 0.039(5) 0.018(4) -0.004(4) 0.006(3) -0.009(4)
O2 0.017(4) 0.038(4) 0.018(4) -0.004(3) 0.004(3) -0.007(3)
O3 0.024(4) 0.044(5) 0.013(4) -0.006(3) 0.001(3) -0.017(3)
O4 0.025(4) 0.059(5) 0.031(5) -0.010(4) 0.017(3) -0.023(4)
N1 0.052(7) 0.052(7) 0.027(5) -0.006(5) 0.008(5) -0.037(5)
N2 0.042(6) 0.037(6) 0.030(6) -0.009(5) -0.003(4) -0.004(5)
N3 0.026(5) 0.061(7) 0.031(5) -0.020(5) 0.014(4) -0.027(5)
N4 0.024(5) 0.065(7) 0.023(5) -0.015(5) 0.018(4) -0.023(5)
N5 0.043(6) 0.034(5) 0.023(5) -0.005(4) 0.011(4) -0.016(4)
N6 0.027(5) 0.031(5) 0.018(5) -0.002(4) 0.012(4) -0.008(4)
C1 0.046(8) 0.033(7) 0.032(7) -0.005(6) -0.015(6) -0.011(6)
C2 0.048(8) 0.038(7) 0.038(7) -0.007(6) -0.005(6) -0.020(6)
C3 0.063(9) 0.039(7) 0.036(8) -0.010(7) -0.011(6) -0.008(7)
C4 0.083(12) 0.043(8) 0.052(10) -0.002(8) -0.021(8) 0.000(8)
C5 0.071(10) 0.031(7) 0.056(10) -0.017(7) -0.004(8) 0.000(7)
C6 0.042(7) 0.037(7) 0.059(9) -0.026(7) 0.003(6) -0.014(6)
C7 0.070(10) 0.046(8) 0.032(7) -0.013(6) 0.012(6) -0.032(7)
C8 0.077(10) 0.056(9) 0.040(8) -0.018(7) 0.024(7) -0.041(8)
C9 0.104(13) 0.069(10) 0.039(8) -0.018(8) 0.035(8) -0.067(10)
C10 0.110(15) 0.042(9) 0.078(13) -0.001(9) -0.033(11) 0.002(9)
C11 0.032(7) 0.048(8) 0.053(8) -0.035(7) 0.004(6) -0.007(6)
C12 0.088(12) 0.058(9) 0.047(9) -0.021(8) 0.017(8) -0.020(9)
C13 0.021(7) 0.059(9) 0.113(14) -0.036(10) 0.011(8) 0.001(6)
C14 0.041(7) 0.022(5) 0.027(6) -0.014(5) 0.015(5) -0.013(5)
C15 0.021(6) 0.044(7) 0.029(6) -0.013(6) 0.013(5) -0.014(5)
C16 0.035(6) 0.034(6) 0.032(6) -0.012(5) 0.020(5) -0.020(5)
C17 0.038(7) 0.020(5) 0.018(5) 0.002(5) 0.012(5) -0.014(5)
C18 0.043(7) 0.044(7) 0.018(6) -0.008(5) 0.013(5) -0.027(6)
C19 0.035(6) 0.024(5) 0.015(5) 0.003(5) 0.007(4) -0.012(5)
C20 0.017(5) 0.045(7) 0.025(6) -0.012(5) 0.011(4) -0.011(5)
C21 0.028(6) 0.068(9) 0.036(7) -0.032(7) 0.021(5) -0.024(6)
C22 0.048(6) 0.057(6) 0.031(5) -0.011(5) 0.018(5) -0.029(5)
C23 0.051(8) 0.056(8) 0.034(7) -0.026(7) 0.019(6) -0.032(7)
C24 0.030(6) 0.038(6) 0.028(6) -0.014(6) 0.013(5) -0.014(5)
C25 0.030(7) 0.087(11) 0.066(10) -0.043(10) 0.004(7) -0.005(7)
C26 0.074(10) 0.053(8) 0.033(7) -0.019(7) 0.027(7) -0.045(7)
C27 0.026(6) 0.039(6) 0.027(6) -0.021(5) 0.019(5) -0.022(5)
C28 0.022(5) 0.032(6) 0.022(5) -0.010(5) 0.008(4) -0.014(4)
C29 0.037(7) 0.057(8) 0.051(8) -0.033(7) 0.019(6) -0.027(6)
C30 0.037(7) 0.050(8) 0.039(8) -0.015(7) -0.003(6) -0.011(6)
C31 0.029(6) 0.046(7) 0.026(6) -0.010(6) 0.002(5) -0.006(5)
C32 0.029(6) 0.034(6) 0.025(6) -0.012(5) 0.015(5) -0.010(5)
C33 0.029(6) 0.033(6) 0.032(6) -0.019(5) 0.004(5) -0.009(5)
C34 0.096(12) 0.036(7) 0.048(9) -0.018(7) 0.019(8) -0.029(8)
C35 0.050(8) 0.060(9) 0.043(8) -0.021(7) 0.029(6) -0.028(7)
C36 0.051(9) 0.076(11) 0.041(8) -0.008(8) -0.013(7) -0.014(8)
C37 0.028(6) 0.029(6) 0.029(6) -0.005(5) 0.010(5) -0.003(5)
C38 0.036(7) 0.033(6) 0.041(7) -0.013(6) 0.007(5) -0.005(5)
C39 0.028(6) 0.055(8) 0.014(5) 0.000(6) 0.006(4) -0.006(5)
C40 0.037(7) 0.078(10) 0.030(7) -0.019(7) 0.013(6) -0.030(7)
C41 0.025(6) 0.055(8) 0.033(7) -0.002(6) 0.012(5) -0.009(6)
C42 0.033(7) 0.045(7) 0.024(6) -0.004(6) 0.011(5) -0.007(5)
C43 0.031(6) 0.046(7) 0.026(6) -0.002(6) 0.005(5) -0.011(5)
C44 0.050(8) 0.057(9) 0.035(7) -0.018(7) 0.015(6) -0.017(7)
C45 0.031(7) 0.066(9) 0.039(8) -0.007(7) 0.001(6) -0.012(6)
C46 0.045(8) 0.059(9) 0.031(7) -0.007(7) 0.012(6) -0.018(7)
C47 0.044(8) 0.055(8) 0.035(7) -0.028(7) 0.015(6) -0.010(6)
C48 0.025(6) 0.049(8) 0.040(7) -0.013(6) 0.006(5) -0.002(5)
C49 0.091(12) 0.077(11) 0.067(11) -0.043(9) 0.057(9) -0.064(10)
C50 0.043(9) 0.150(18) 0.037(8) -0.009(11) 0.016(7) -0.040(10)
Ce1' 0.0268(4) 0.0251(3) 0.0191(3) -0.0056(3) 0.0097(2) -0.0077(3)
Na1' 0.031(2) 0.036(2) 0.021(2) -0.009(2) 0.0086(18) -0.0144(19)
O1' 0.024(4) 0.034(4) 0.018(4) -0.009(3) 0.014(3) -0.008(3)
O2' 0.040(5) 0.021(4) 0.021(4) 0.000(3) 0.010(3) -0.009(3)
O3' 0.029(4) 0.046(5) 0.041(5) -0.031(4) 0.012(4) -0.019(4)
O4' 0.044(5) 0.033(4) 0.017(4) -0.001(3) 0.015(3) -0.015(4)
N1' 0.030(5) 0.045(6) 0.024(5) -0.010(5) 0.009(4) -0.016(4)
N2' 0.027(5) 0.038(5) 0.030(5) -0.020(5) 0.012(4) -0.013(4)
N3' 0.043(6) 0.037(6) 0.025(5) -0.006(5) 0.007(4) -0.010(5)
N4' 0.037(6) 0.025(5) 0.031(5) -0.009(4) 0.014(4) -0.008(4)
N5' 0.057(7) 0.056(7) 0.050(7) -0.032(6) 0.027(6) -0.031(6)
N6' 0.036(6) 0.041(6) 0.027(5) -0.009(5) 0.006(4) -0.001(5)
C1' 0.038(6) 0.016(5) 0.023(6) -0.006(5) 0.019(5) -0.015(4)
C2' 0.031(6) 0.024(6) 0.026(6) -0.006(5) 0.010(5) -0.001(5)
C3' 0.044(7) 0.020(5) 0.028(6) -0.006(5) 0.026(5) -0.008(5)
C4' 0.061(8) 0.033(6) 0.027(6) -0.019(6) 0.031(6) -0.024(6)
C5' 0.046(7) 0.037(7) 0.038(7) -0.021(6) 0.023(6) -0.027(6)
C6' 0.027(6) 0.030(6) 0.019(5) -0.009(5) 0.008(4) -0.013(4)
C7' 0.025(6) 0.045(7) 0.026(6) -0.007(6) 0.019(5) -0.007(5)
C8' 0.039(7) 0.074(10) 0.030(7) -0.025(7) 0.010(6) -0.021(7)
C9' 0.035(7) 0.053(8) 0.030(6) -0.014(6) 0.016(5) -0.026(6)
C10' 0.064(9) 0.060(9) 0.042(8) -0.033(7) 0.040(7) -0.033(7)
C11' 0.035(6) 0.039(7) 0.028(6) -0.012(6) 0.011(5) -0.022(5)
C12' 0.033(7) 0.076(9) 0.027(6) -0.029(7) 0.010(5) -0.021(6)
C13' 0.050(8) 0.039(7) 0.036(7) -0.017(6) 0.028(6) -0.030(6)
C14' 0.019(5) 0.026(6) 0.030(6) -0.003(5) -0.001(4) -0.004(4)
C15' 0.033(6) 0.033(6) 0.024(6) -0.003(5) 0.004(5) -0.013(5)
C16' 0.035(7) 0.040(7) 0.027(6) 0.005(6) -0.002(5) -0.008(5)
C17' 0.032(7) 0.032(6) 0.041(7) 0.003(6) 0.007(5) -0.005(5)
C18' 0.027(6) 0.032(6) 0.034(7) -0.007(5) 0.009(5) -0.003(5)
C19' 0.033(6) 0.029(6) 0.032(7) -0.010(5) 0.003(5) -0.006(5)
C20' 0.038(7) 0.036(6) 0.020(6) 0.001(5) 0.001(5) -0.014(5)
C21' 0.064(9) 0.046(8) 0.030(7) -0.017(6) 0.007(6) -0.010(7)
C22' 0.048(8) 0.047(8) 0.041(8) -0.013(7) 0.019(6) -0.025(6)
C23' 0.043(8) 0.040(7) 0.054(9) -0.014(7) 0.012(6) -0.005(6)
C24' 0.035(6) 0.023(6) 0.038(7) -0.014(5) 0.013(5) -0.005(5)
C25' 0.088(11) 0.052(8) 0.018(6) -0.009(6) 0.009(6) -0.053(8)
C26' 0.031(7) 0.051(8) 0.042(7) -0.015(7) 0.022(6) -0.016(6)
C27' 0.025(6) 0.046(7) 0.032(6) -0.024(6) 0.016(5) -0.010(5)
C28' 0.029(7) 0.085(11) 0.040(8) -0.045(8) 0.012(6) -0.017(7)
C29' 0.037(8) 0.076(11) 0.050(9) -0.033(9) 0.017(7) -0.029(7)
C30' 0.042(9) 0.120(15) 0.047(9) -0.056(11) 0.021(7) -0.034(9)
C31' 0.028(7) 0.098(12) 0.032(7) -0.015(8) 0.010(6) 0.002(7)
C32' 0.022(6) 0.069(9) 0.031(7) -0.025(7) 0.007(5) -0.002(6)
C33' 0.050(8) 0.046(8) 0.053(9) -0.034(7) 0.016(7) -0.018(6)
C34' 0.089(12) 0.058(10) 0.061(10) -0.035(9) 0.020(9) -0.036(9)
C35' 0.080(11) 0.074(11) 0.052(9) -0.025(9) 0.030(8) -0.048(9)
C36' 0.040(10) 0.20(2) 0.082(14) -0.083(16) 0.008(9) -0.034(12)
C37' 0.040(7) 0.055(8) 0.022(6) -0.009(6) 0.003(5) 0.012(6)
C38' 0.063(9) 0.024(6) 0.050(9) 0.004(6) 0.012(7) 0.009(6)
C39' 0.056(9) 0.060(9) 0.019(6) 0.005(6) 0.007(6) -0.001(7)
C40' 0.039(7) 0.044(7) 0.033(7) -0.002(6) 0.016(5) -0.012(6)
C41' 0.057(9) 0.036(7) 0.036(8) -0.001(6) 0.023(6) -0.021(6)
C42' 0.072(10) 0.028(7) 0.032(8) 0.003(6) 0.019(7) -0.014(6)
C43' 0.093(12) 0.033(7) 0.030(7) -0.008(6) 0.026(7) -0.023(7)
C44' 0.096(13) 0.036(8) 0.041(9) 0.002(7) 0.006(8) -0.010(8)
C45' 0.156(19) 0.032(8) 0.046(10) 0.003(8) -0.001(11) -0.032(10)
C46' 0.15(2) 0.048(10) 0.047(10) -0.020(9) 0.024(12) -0.016(12)
C47' 0.111(15) 0.041(9) 0.059(11) -0.016(8) 0.040(10) 0.009(9)
C48' 0.098(13) 0.068(11) 0.029(8) -0.002(8) 0.014(8) 0.023(9)
C49' 0.046(8) 0.066(10) 0.060(10) -0.011(8) 0.022(7) -0.032(7)
C50' 0.079(10) 0.045(8) 0.046(9) -0.012(7) 0.041(8) -0.032(7)

loop_
_atom_type_symbol
_atom_type_description
_atom_type_scat_dispersion_real
_atom_type_scat_dispersion_imag
_atom_type_scat_source
C C 0.0033 0.0016 'International Tables Vol C Tables 4.2.6.8 and 6.1.1.4'
H H 0.0000 0.0000 'International Tables Vol C Tables 4.2.6.8 and 6.1.1.4'
N N 0.0061 0.0033 'International Tables Vol C Tables 4.2.6.8 and 6.1.1.4'
O O 0.0106 0.0060 'International Tables Vol C Tables 4.2.6.8 and 6.1.1.4'
Na Na 0.0362 0.0249 'International Tables Vol C Tables 4.2.6.8 and 6.1.1.4'
Ce Ce -0.2486 2.6331 'International Tables Vol C Tables 4.2.6.8 and 6.1.1.4'

loop_
_geom_angle_atom_site_label_1
_geom_angle_atom_site_label_2
_geom_angle_atom_site_label_3
_geom_angle
O4 Ce1 O3 132.1(3)
O4 Ce1 O2 132.3(3)
O3 Ce1 O2 78.8(2)
O4 Ce1 O1 138.8(3)
O3 Ce1 O1 75.2(3)
O2 Ce1 O1 75.4(3)
O4 Ce1 N4 82.0(3)
O3 Ce1 N4 144.8(2)
O2 Ce1 N4 69.4(2)
O1 Ce1 N4 82.5(3)
O4 Ce1 N6 79.0(3)
O3 Ce1 N6 71.2(3)
O2 Ce1 N6 80.4(2)
O1 Ce1 N6 141.7(3)
N4 Ce1 N6 116.1(3)
O4 Ce1 N2 79.5(3)
O3 Ce1 N2 88.8(3)
O2 Ce1 N2 145.1(3)
O1 Ce1 N2 69.8(3)
N4 Ce1 N2 108.8(3)
N6 Ce1 N2 126.4(3)
O4 Ce1 Na1 176.9(2)
O3 Ce1 Na1 45.01(18)
O2 Ce1 Na1 48.18(19)
O1 Ce1 Na1 43.7(2)
N4 Ce1 Na1 100.64(19)
N6 Ce1 Na1 98.29(19)
N2 Ce1 Na1 101.0(2)
O1 Na1 O3 74.6(3)
O1 Na1 O2 72.7(3)
O3 Na1 O2 73.8(3)
O1 Na1 N1 77.4(3)
O3 Na1 N1 150.3(4)
O2 Na1 N1 106.9(3)
O1 Na1 N3 146.0(3)
O3 Na1 N3 107.5(3)
O2 Na1 N3 75.5(3)
N1 Na1 N3 101.1(3)
O1 Na1 N5 108.9(3)
O3 Na1 N5 75.5(3)
O2 Na1 N5 147.5(3)
N1 Na1 N5 105.0(3)
N3 Na1 N5 104.3(3)
O1 Na1 Ce1 44.70(19)
O3 Na1 Ce1 43.21(17)
O2 Na1 Ce1 43.59(16)
N1 Na1 Ce1 117.0(3)
N3 Na1 Ce1 113.7(2)
N5 Na1 Ce1 114.1(2)
C1 O1 Na1 121.3(7)
C1 O1 Ce1 142.4(8)
Na1 O1 Ce1 91.6(3)
C14 O2 Ce1 144.8(7)
C14 O2 Na1 104.6(6)
Ce1 O2 Na1 88.2(3)
C27 O3 Ce1 143.4(7)
C27 O3 Na1 114.1(6)
Ce1 O3 Na1 91.8(3)
C40 O4 Ce1 175.4(8)
C9 N1 C7 110.0(12)
C9 N1 C8 109.2(10)
C7 N1 C8 106.7(10)
C9 N1 Na1 112.9(8)
C7 N1 Na1 109.8(7)
C8 N1 Na1 108.0(8)
C12 N2 C13 108.7(12)
C12 N2 C11 108.4(10)
C13 N2 C11 108.9(10)
C12 N2 Ce1 101.4(8)
C13 N2 Ce1 116.8(8)
C11 N2 Ce1 112.0(7)
C22 N3 C20 108.7(9)
C22 N3 C21 107.7(9)
C20 N3 C21 107.6(10)
C22 N3 Na1 115.8(8)
C20 N3 Na1 110.2(6)
C21 N3 Na1 106.4(7)
C25 N4 C24 109.5(10)
C25 N4 C26 108.0(10)
C24 N4 C26 110.1(9)
C25 N4 Ce1 102.8(8)
C24 N4 Ce1 112.8(7)
C26 N4 Ce1 113.2(7)
C34 N5 C33 107.0(9)
C34 N5 C35 108.9(10)
C33 N5 C35 110.7(9)
C34 N5 Na1 104.9(8)
C33 N5 Na1 108.3(6)
C35 N5 Na1 116.6(7)
C37 N6 C39 109.9(9)
C37 N6 C38 108.4(8)
C39 N6 C38 108.5(9)
C37 N6 Ce1 111.8(6)
C39 N6 Ce1 116.7(6)
C38 N6 Ce1 100.7(7)
O1 C1 C6 120.6(11)
O1 C1 C2 119.1(11)
C6 C1 C2 120.3(11)
C3 C2 C1 118.2(12)
C3 C2 C7 120.8(12)
C1 C2 C7 120.9(11)
C4 C3 C2 122.3(13)
C3 C4 C5 118.8(13)
C3 C4 C10 121.2(15)
C5 C4 C10 120.0(16)
C4 C5 C6 121.6(14)
C1 C6 C5 118.2(13)
C1 C6 C11 120.9(11)
C5 C6 C11 120.9(12)
N1 C7 C2 114.9(10)
C6 C11 N2 114.7(10)
O2 C14 C15 120.5(10)
O2 C14 C19 123.0(10)
C15 C14 C19 116.4(9)
C16 C15 C14 120.4(10)
C16 C15 C20 121.9(10)
C14 C15 C20 117.8(10)
C17 C16 C15 122.5(10)
C18 C17 C16 116.8(10)
C18 C17 C23 121.9(11)
C16 C17 C23 121.3(10)
C17 C18 C19 123.4(11)
C18 C19 C14 120.3(10)
C18 C19 C24 118.9(10)
C14 C19 C24 120.8(9)
N3 C20 C15 112.5(10)
N4 C24 C19 118.0(10)
O3 C27 C32 121.0(9)
O3 C27 C28 120.1(10)
C32 C27 C28 118.8(10)
C29 C28 C27 118.9(11)
C29 C28 C33 123.2(10)
C27 C28 C33 117.9(10)
C30 C29 C28 122.8(11)
C29 C30 C31 117.9(12)
C29 C30 C36 121.9(12)
C31 C30 C36 120.2(12)
C30 C31 C32 121.7(12)
C27 C32 C31 119.3(10)
C27 C32 C37 120.9(10)
C31 C32 C37 119.5(11)
N5 C33 C28 112.3(9)
N6 C37 C32 115.7(9)
O4 C40 C49 111.8(11)
O4 C40 C41 111.5(10)
C49 C40 C41 108.6(12)
O4 C40 C50 109.7(12)
C49 C40 C50 109.9(13)
C41 C40 C50 105.0(11)
C42 C41 C40 176.9(14)
C41 C42 C43 177.8(14)
C48 C43 C44 118.1(11)
C48 C43 C42 121.3(11)
C44 C43 C42 120.4(11)
C45 C44 C43 120.5(12)
C46 C45 C44 118.9(12)
C47 C46 C45 121.4(12)
C46 C47 C48 119.7(12)
C47 C48 C43 121.2(12)
O4' Ce1' O2' 135.3(3)
O4' Ce1' O1' 131.3(3)
O2' Ce1' O1' 77.1(3)
O4' Ce1' O3' 134.9(3)
O2' Ce1' O3' 77.3(3)
O1' Ce1' O3' 77.5(2)
O4' Ce1' N2' 77.8(3)
O2' Ce1' N2' 83.0(3)
O1' Ce1' N2' 71.3(2)
O3' Ce1' N2' 146.0(3)
O4' Ce1' N6' 80.2(3)
O2' Ce1' N6' 143.8(3)
O1' Ce1' N6' 82.7(3)
O3' Ce1' N6' 69.1(3)
N2' Ce1' N6' 118.5(3)
O4' Ce1' N4' 80.5(3)
O2' Ce1' N4' 69.2(3)
O1' Ce1' N4' 145.5(3)
O3' Ce1' N4' 87.9(3)
N2' Ce1' N4' 110.6(3)
N6' Ce1' N4' 121.2(3)
O4' Ce1' Na1' 177.4(2)
O2' Ce1' Na1' 46.4(2)
O1' Ce1' Na1' 46.15(19)
O3' Ce1' Na1' 45.9(2)
N2' Ce1' Na1' 101.0(2)
N6' Ce1' Na1' 98.5(2)
N4' Ce1' Na1' 102.1(2)
O3' Na1' O1' 74.4(3)
O3' Na1' O2' 73.9(3)
O1' Na1' O2' 73.0(3)
O3' Na1' N1' 106.9(3)
O1' Na1' N1' 75.8(3)
O2' Na1' N1' 147.3(3)
O3' Na1' N5' 79.9(3)
O1' Na1' N5' 152.6(3)
O2' Na1' N5' 108.8(3)
N1' Na1' N5' 103.4(3)
O3' Na1' N3' 150.3(3)
O1' Na1' N3' 109.9(3)
O2' Na1' N3' 79.4(3)
N1' Na1' N3' 102.5(3)
N5' Na1' N3' 97.1(4)
O3' Na1' C14' 82.9(3)
O1' Na1' C14' 97.1(3)
O2' Na1' C14' 24.3(2)
N1' Na1' C14' 165.4(3)
N5' Na1' C14' 88.8(3)
N3' Na1' C14' 67.5(3)
O3' Na1' C27' 23.1(3)
O1' Na1' C27' 85.0(3)
O2' Na1' C27' 96.5(3)
N1' Na1' C27' 90.3(3)
N5' Na1' C27' 67.6(3)
N3' Na1' C27' 162.2(3)
C14' Na1' C27' 101.9(3)
O3' Na1' Ce1' 44.38(18)
O1' Na1' Ce1' 43.70(16)
O2' Na1' Ce1' 43.51(17)
N1' Na1' Ce1' 114.1(2)
N5' Na1' Ce1' 118.6(3)
N3' Na1' Ce1' 118.3(2)
C14' Na1' Ce1' 65.1(2)
C27' Na1' Ce1' 65.6(2)
C1' O1' Ce1' 143.9(7)
C1' O1' Na1' 110.1(6)
Ce1' O1' Na1' 90.1(3)
C14' O2' Ce1' 145.1(7)
C14' O2' Na1' 105.1(6)
Ce1' O2' Na1' 90.1(3)
C27' O3' Ce1' 147.9(8)
C27' O3' Na1' 108.6(6)
Ce1' O3' Na1' 89.7(3)
C40' O4' Ce1' 172.2(8)
C9' N1' C7' 109.4(9)
C9' N1' C8' 108.0(9)
C7' N1' C8' 106.7(10)
C9' N1' Na1' 111.0(7)
C7' N1' Na1' 113.1(6)
C8' N1' Na1' 108.3(7)
C12' N2' C13' 111.4(9)
C12' N2' C11' 107.3(9)
C13' N2' C11' 109.6(8)
C12' N2' Ce1' 102.7(6)
C13' N2' Ce1' 114.8(7)
C11' N2' Ce1' 110.7(6)
C21' N3' C22' 107.9(9)
C21' N3' C20' 108.7(10)
C22' N3' C20' 109.4(9)
C21' N3' Na1' 106.7(7)
C22' N3' Na1' 120.1(8)
C20' N3' Na1' 103.6(6)
C26' N4' C24' 110.6(9)
C26' N4' C25' 108.0(9)
C24' N4' C25' 106.7(9)
C26' N4' Ce1' 118.3(7)
C24' N4' Ce1' 106.9(6)
C25' N4' Ce1' 105.6(8)
C35' N5' C34' 108.3(11)
C35' N5' C33' 110.4(11)
C34' N5' C33' 108.8(11)
C35' N5' Na1' 116.6(9)
C34' N5' Na1' 109.5(8)
C33' N5' Na1' 103.0(7)
C37' N6' C38' 107.1(10)
C37' N6' C39' 108.9(10)
C38' N6' C39' 111.4(11)
C37' N6' Ce1' 112.8(7)
C38' N6' Ce1' 100.7(7)
C39' N6' Ce1' 115.4(7)
O1' C1' C6' 123.0(9)
O1' C1' C2' 119.6(10)
C6' C1' C2' 117.4(9)
C3' C2' C1' 119.5(11)
C3' C2' C7' 121.4(10)
C1' C2' C7' 119.1(9)
C4' C3' C2' 122.0(10)
C3' C4' C5' 117.6(10)
C3' C4' C10' 122.0(11)
C5' C4' C10' 120.4(12)
C6' C5' C4' 121.7(11)
C5' C6' C1' 121.4(10)
C5' C6' C11' 118.7(10)
C1' C6' C11' 119.8(9)
N1' C7' C2' 112.0(9)
N2' C11' C6' 116.2(9)
O2' C14' C15' 121.4(10)
O2' C14' C19' 122.3(10)
C15' C14' C19' 116.3(10)
O2' C14' Na1' 50.6(5)
C15' C14' Na1' 97.0(7)
C19' C14' Na1' 122.9(7)
C16' C15' C14' 120.8(11)
C16' C15' C20' 121.3(10)
C14' C15' C20' 117.9(10)
C17' C16' C15' 122.7(11)
C16' C17' C18' 117.0(11)
C16' C17' C23' 121.4(11)
C18' C17' C23' 121.7(12)
C19' C18' C17' 122.2(11)
C18' C19' C14' 121.0(11)
C18' C19' C24' 119.6(10)
C14' C19' C24' 119.3(10)
N3' C20' C15' 113.8(9)
N4' C24' C19' 116.0(10)
O3' C27' C32' 120.8(11)
O3' C27' C28' 118.8(11)
C32' C27' C28' 120.3(12)
O3' C27' Na1' 48.3(5)
C32' C27' Na1' 123.1(7)
C28' C27' Na1' 94.9(8)
C29' C28' C33' 123.3(14)
C29' C28' C27' 117.2(14)
C33' C28' C27' 119.5(11)
C30' C29' C28' 123.7(15)
C29' C30' C31' 119.5(13)
C29' C30' C36' 124.2(17)
C31' C30' C36' 116.3(18)
C32' C31' C30' 119.6(15)
C31' C32' C27' 119.6(14)
C31' C32' C37' 121.3(13)
C27' C32' C37' 118.9(11)
C28' C33' N5' 115.1(11)
N6' C37' C32' 119.4(10)
O4' C40' C49' 112.5(11)
O4' C40' C41' 109.6(10)
C49' C40' C41' 107.9(11)
O4' C40' C50' 111.7(10)
C49' C40' C50' 108.0(12)
C41' C40' C50' 106.9(11)
C42' C41' C40' 177.4(13)
C41' C42' C43' 179.4(16)
C44' C43' C48' 119.8(15)
C44' C43' C42' 122.9(14)
C48' C43' C42' 117.2(15)
C43' C44' C45' 122.3(17)
C44' C45' C46' 115.0(19)
C47' C46' C45' 122.4(17)
C48' C47' C46' 120.7(18)
C47' C48' C43' 120(2)

loop_
_geom_bond_atom_site_label_1
_geom_bond_atom_site_label_2
_geom_bond_distance
Ce1 O4 2.268(7)
Ce1 O3 2.341(7)
Ce1 O2 2.357(7)
Ce1 O1 2.404(8)
Ce1 N4 2.740(9)
Ce1 N6 2.750(9)
Ce1 N2 2.793(10)
Ce1 Na1 3.417(4)
Na1 O1 2.361(9)
Na1 O3 2.417(8)
Na1 O2 2.547(8)
Na1 N1 2.686(11)
Na1 N3 2.694(11)
Na1 N5 2.776(10)
O1 C1 1.317(14)
O2 C14 1.316(12)
O3 C27 1.326(13)
O4 C40 1.418(13)
N1 C9 1.461(15)
N1 C7 1.469(17)
N1 C8 1.470(17)
N2 C12 1.451(17)
N2 C13 1.477(16)
N2 C11 1.491(16)
N3 C22 1.461(14)
N3 C20 1.485(15)
N3 C21 1.494(15)
N4 C25 1.439(15)
N4 C24 1.443(13)
N4 C26 1.515(16)
N5 C34 1.451(17)
N5 C33 1.469(13)
N5 C35 1.472(15)
N6 C37 1.457(13)
N6 C39 1.479(13)
N6 C38 1.483(14)
C1 C6 1.385(17)
C1 C2 1.436(17)
C2 C3 1.397(18)
C2 C7 1.497(18)
C3 C4 1.37(2)
C4 C5 1.39(2)
C4 C10 1.54(2)
C5 C6 1.424(19)
C6 C11 1.486(18)
C14 C15 1.417(15)
C14 C19 1.418(16)
C15 C16 1.405(15)
C15 C20 1.503(15)
C16 C17 1.378(16)
C17 C18 1.372(16)
C17 C23 1.505(15)
C18 C19 1.391(15)
C19 C24 1.509(15)
C27 C32 1.373(16)
C27 C28 1.437(14)
C28 C29 1.379(17)
C28 C33 1.489(15)
C29 C30 1.369(19)
C30 C31 1.383(17)
C30 C36 1.546(17)
C31 C32 1.420(16)
C32 C37 1.495(16)
C40 C49 1.49(2)
C40 C41 1.497(18)
C40 C50 1.53(2)
C41 C42 1.201(17)
C42 C43 1.451(17)
C43 C48 1.399(16)
C43 C44 1.405(18)
C44 C45 1.399(18)
C45 C46 1.396(18)
C46 C47 1.362(18)
C47 C48 1.386(17)
Ce1' O4' 2.277(7)
Ce1' O2' 2.358(7)
Ce1' O1' 2.367(6)
Ce1' O3' 2.396(7)
Ce1' N2' 2.730(9)
Ce1' N6' 2.745(10)
Ce1' N4' 2.788(9)
Ce1' Na1' 3.425(4)
Na1' O3' 2.460(9)
Na1' O1' 2.470(8)
Na1' O2' 2.480(9)
Na1' N1' 2.657(10)
Na1' N5' 2.706(11)
Na1' N3' 2.745(10)
Na1' C14' 3.097(11)
Na1' C27' 3.122(12)
O1' C1' 1.327(12)
O2' C14' 1.318(12)
O3' C27' 1.292(13)
O4' C40' 1.411(13)
N1' C9' 1.480(13)
N1' C7' 1.481(15)
N1' C8' 1.484(15)
N2' C12' 1.433(14)
N2' C13' 1.470(14)
N2' C11' 1.512(13)
N3' C21' 1.469(15)
N3' C22' 1.474(15)
N3' C20' 1.484(15)
N4' C26' 1.461(15)
N4' C24' 1.477(14)
N4' C25' 1.505(14)
N5' C35' 1.445(17)
N5' C34' 1.465(19)
N5' C33' 1.478(16)
N6' C37' 1.459(16)
N6' C38' 1.468(16)
N6' C39' 1.470(15)
C1' C6' 1.397(15)
C1' C2' 1.422(14)
C2' C3' 1.406(15)
C2' C7' 1.531(17)
C3' C4' 1.389(17)
C4' C5' 1.390(16)
C4' C10' 1.527(15)
C5' C6' 1.383(15)
C6' C11' 1.515(15)
C14' C15' 1.417(15)
C14' C19' 1.425(16)
C15' C16' 1.391(16)
C15' C20' 1.513(16)
C16' C17' 1.386(18)
C17' C18' 1.394(16)
C17' C23' 1.506(17)
C18' C19' 1.387(15)
C19' C24' 1.510(16)
C27' C32' 1.413(18)
C27' C28' 1.452(18)
C28' C29' 1.365(18)
C28' C33' 1.439(19)
C29' C30' 1.34(2)
C30' C31' 1.46(2)
C30' C36' 1.54(2)
C31' C32' 1.362(18)
C32' C37' 1.505(19)
C40' C49' 1.510(19)
C40' C41' 1.511(19)
C40' C50' 1.549(18)
C41' C42' 1.206(18)
C42' C43' 1.44(2)
C43' C44' 1.34(2)
C43' C48' 1.41(2)
C44' C45' 1.41(2)
C45' C46' 1.42(3)
C46' C47' 1.35(3)
C47' C48' 1.33(2)
